data_7155305
loop_
_publ_author_name
'Fathimath Salfeena, C. T.'
'Ashitha, K. T.'
'Sasidhar, B. S.'

_publ_section_title
;
 BF3&#x00B7;Et2O mediated one-step synthesis of
 N-substituted-1,2-dihydropyridines, indenopyridines and
 5,6-dihydroisoquinolines.
;
_journal_issue 43
_journal_name_full 'Organic &amp; biomolecular chemistry'
_journal_page_first 10165
_journal_page_last 10169
_journal_paper_doi 10.1039/c6ob02133f
_journal_volume 14
_journal_year 2016
_chemical_compound_source NO
_chemical_formula_moiety 'C27 H23 N O'
_chemical_formula_sum 'C27 H23 N O'
_chemical_formula_weight 377.46
_chemical_name_common 'Fused Indeno Pyridine'
_chemical_name_systematic 1-(1-phenyl-3-p-tolyl-1H-indeno[2,1-c]pyridin-2(9H)-yl)ethanone
_space_group_crystal_system monoclinic
_space_group_IT_number 14
_space_group_name_Hall '-P 2ybc'
_space_group_name_H-M_alt 'P 1 21/c 1'
_symmetry_space_group_name_Hall '-P 2ybc'
_symmetry_space_group_name_H-M 'P 1 21/c 1'
_atom_sites_solution_hydrogens geom
_audit_creation_method SHELXL-2013
_audit_update_record
;
2016-02-11 deposited with the CCDC.
2016-10-05 downloaded from the CCDC.
;
_cell_angle_alpha 90
_cell_angle_beta 105.461(12)
_cell_angle_gamma 90
_cell_formula_units_Z 4
_cell_length_a 11.799(8)
_cell_length_b 10.489(6)
_cell_length_c 17.066(12)
_cell_measurement_reflns_used 2993
_cell_measurement_temperature 150(2)
_cell_measurement_theta_max 27.4
_cell_measurement_theta_min 3.2
_cell_volume 2036(2)
_computing_cell_refinement
;
CrystalClear-SM Expert 2.1 b29 (Rigaku, 2013)
;
_computing_data_collection
;
CrystalClear-SM Expert 2.1 b29 (Rigaku, 2013)
;
_computing_data_reduction
;
CrystalClear-SM Expert 2.1 b29 (Rigaku, 2013)
;
_computing_structure_refinement 'SHELXL-2013 (Sheldrick, 2013)'
_computing_structure_solution 'SHELXL-2013 (Sheldrick, 2013)'
_diffrn_ambient_temperature 150(2)
_diffrn_measured_fraction_theta_full 0.992
_diffrn_measured_fraction_theta_max 0.992
_diffrn_measurement_device_type
;
Rigaku Saturn724+ (4x4 bin mode)
;
_diffrn_measurement_method 'profile data from \w-scans'
_diffrn_radiation_type MoK\a
_diffrn_radiation_wavelength 0.71073
_diffrn_reflns_av_R_equivalents 0.1348
_diffrn_reflns_av_unetI/netI 0.1386
_diffrn_reflns_Laue_measured_fraction_full 0.992
_diffrn_reflns_Laue_measured_fraction_max 0.992
_diffrn_reflns_limit_h_max 14
_diffrn_reflns_limit_h_min -13
_diffrn_reflns_limit_k_max 12
_diffrn_reflns_limit_k_min -12
_diffrn_reflns_limit_l_max 20
_diffrn_reflns_limit_l_min -19
_diffrn_reflns_number 14425
_diffrn_reflns_point_group_measured_fraction_full 0.992
_diffrn_reflns_point_group_measured_fraction_max 0.992
_diffrn_reflns_theta_full 25.242
_diffrn_reflns_theta_max 25.500
_diffrn_reflns_theta_min 3.114
_exptl_absorpt_coefficient_mu 0.074
_exptl_absorpt_correction_T_max 1.000
_exptl_absorpt_correction_T_min 0.748
_exptl_absorpt_correction_type empirical
_exptl_absorpt_process_details
;
R. H. Blessing Acta Crystallogr., Sect. A, 1995, 51, 33-58
;
_exptl_crystal_colour Colorless
_exptl_crystal_density_diffrn 1.232
_exptl_crystal_description Block
_exptl_crystal_F_000 800
_exptl_crystal_recrystallization_method 'Re-crystallisation from solvent: Dichloromethane-Hexane'
_exptl_crystal_size_max 0.3
_exptl_crystal_size_mid 0.25
_exptl_crystal_size_min 0.2
_refine_diff_density_max 0.320
_refine_diff_density_min -0.298
_refine_diff_density_rms 0.076
_refine_ls_extinction_method none
_refine_ls_goodness_of_fit_ref 0.731
_refine_ls_hydrogen_treatment constr
_refine_ls_matrix_type full
_refine_ls_number_parameters 264
_refine_ls_number_reflns 3762
_refine_ls_number_restraints 0
_refine_ls_restrained_S_all 0.731
_refine_ls_R_factor_all 0.1002
_refine_ls_R_factor_gt 0.0577
_refine_ls_shift/su_max 0.000
_refine_ls_shift/su_mean 0.000
_refine_ls_structure_factor_coef Fsqd
_refine_ls_weighting_details 'w=1/[\s^2^(Fo^2^)+(0.0579P)^2^] where P=(Fo^2^+2Fc^2^)/3'
_refine_ls_weighting_scheme calc
_refine_ls_wR_factor_gt 0.1312
_refine_ls_wR_factor_ref 0.1510
_reflns_Friedel_coverage 0.000
_reflns_number_gt 1795
_reflns_number_total 3762
_reflns_threshold_expression 'I > 2\s(I)'
_cod_data_source_file c6ob02133f2.cif
_cod_data_source_block shelx
_cod_depositor_comments
;
The following automatic conversions were performed:

'_exptl_absorpt_correction_type' value 'Empirical' changed to
'empirical' according to
/usr/data/users/saulius/crontab/automatic-downloads/rss-feeds/RSC/lib/dictionaries/cif_core.dic
dictionary named 'cif_core.dic' version 2.4.2 from 2011-04-26.

Automatic conversion script
Id: cif_fix_values 4268 2015-11-12 08:31:59Z antanas 

 Adding full bibliography for 7155305--7155306.cif.
;
_cod_database_code 7155305
_shelx_space_group_comment
;
The symmetry employed for this shelxl refinement is uniquely defined
by the following loop, which should always be used as a source of
symmetry information in preference to the above space-group names.
They are only intended as comments.
;
_shelxl_version_number 2013-4

loop_
_space_group_symop_operation_xyz
'x, y, z'
'-x, y+1/2, -z+1/2'
'-x, -y, -z'
'x, -y-1/2, z-1/2'

loop_
_atom_site_label
_atom_site_type_symbol
_atom_site_fract_x
_atom_site_fract_y
_atom_site_fract_z
_atom_site_U_iso_or_equiv
_atom_site_adp_type
_atom_site_occupancy
_atom_site_site_symmetry_order
_atom_site_calc_flag
_atom_site_refinement_flags_posn
_atom_site_refinement_flags_adp
O2 O 0.58010(18) 0.9614(2) 0.09744(13) 0.0461(6) Uani 1 1 d . .
N1 N 0.73989(19) 0.8338(2) 0.13251(13) 0.0278(6) Uani 1 1 d . .
C2 C 0.6266(3) 0.8599(3) 0.08888(17) 0.0350(7) Uani 1 1 d . .
C3 C 0.5621(3) 0.7634(3) 0.02782(18) 0.0464(9) Uani 1 1 d . .
H3A H 0.5023 0.8056 -0.0133 0.070 Uiso 1 1 calc R U
H3B H 0.5263 0.7010 0.0547 0.070 Uiso 1 1 calc R U
H3C H 0.6165 0.7222 0.0031 0.070 Uiso 1 1 calc R U
C4 C 0.7960(2) 0.7126(3) 0.13729(16) 0.0273(7) Uani 1 1 d . .
C5 C 0.9092(2) 0.7098(3) 0.13698(15) 0.0279(7) Uani 1 1 d . .
H5 H 0.9489 0.6324 0.1416 0.033 Uiso 1 1 calc R U
C6 C 0.9701(2) 0.8274(3) 0.12948(16) 0.0283(7) Uani 1 1 d . .
C7 C 0.9244(2) 0.9394(3) 0.14488(16) 0.0276(7) Uani 1 1 d . .
C8 C 0.8144(2) 0.9414(3) 0.17269(16) 0.0281(7) Uani 1 1 d . .
H8 H 0.7726 1.0210 0.1538 0.034 Uiso 1 1 calc R U
C9 C 1.0777(2) 0.8495(3) 0.10487(16) 0.0292(7) Uani 1 1 d . .
C10 C 1.1557(2) 0.7668(3) 0.08437(17) 0.0362(7) Uani 1 1 d . .
H10 H 1.1439 0.6792 0.0854 0.043 Uiso 1 1 calc R U
C11 C 1.2513(3) 0.8152(3) 0.06237(18) 0.0424(8) Uani 1 1 d . .
H11 H 1.3042 0.7597 0.0485 0.051 Uiso 1 1 calc R U
C12 C 1.2698(3) 0.9467(4) 0.06065(19) 0.0456(9) Uani 1 1 d . .
H12 H 1.3348 0.9785 0.0459 0.055 Uiso 1 1 calc R U
C13 C 1.1906(3) 1.0291(3) 0.08108(18) 0.0416(8) Uani 1 1 d . .
H13 H 1.2020 1.1167 0.0794 0.050 Uiso 1 1 calc R U
C14 C 1.0952(2) 0.9821(3) 0.10381(16) 0.0315(7) Uani 1 1 d . .
C15 C 0.9982(2) 1.0474(3) 0.13045(18) 0.0345(7) Uani 1 1 d . .
H15A H 1.0293 1.0961 0.1798 0.041 Uiso 1 1 calc R U
H15B H 0.9536 1.1037 0.0884 0.041 Uiso 1 1 calc R U
C16 C 0.8319(2) 0.9320(3) 0.26438(16) 0.0292(7) Uani 1 1 d . .
C17 C 0.9382(3) 0.8969(3) 0.31705(17) 0.0352(7) Uani 1 1 d . .
H17 H 1.0036 0.8847 0.2973 0.042 Uiso 1 1 calc R U
C18 C 0.9476(3) 0.8798(3) 0.39944(18) 0.0476(9) Uani 1 1 d . .
H18 H 1.0192 0.8571 0.4349 0.057 Uiso 1 1 calc R U
C19 C 0.8494(3) 0.8969(3) 0.4283(2) 0.0491(9) Uani 1 1 d . .
H19 H 0.8550 0.8842 0.4832 0.059 Uiso 1 1 calc R U
C20 C 0.7444(3) 0.9324(3) 0.3764(2) 0.0502(9) Uani 1 1 d . .
H20 H 0.6792 0.9455 0.3963 0.060 Uiso 1 1 calc R U
C21 C 0.7351(3) 0.9486(3) 0.29472(18) 0.0382(8) Uani 1 1 d . .
H21 H 0.6631 0.9710 0.2596 0.046 Uiso 1 1 calc R U
C22 C 0.7317(2) 0.5986(3) 0.15173(16) 0.0287(7) Uani 1 1 d . .
C23 C 0.6603(3) 0.6031(3) 0.20520(18) 0.0364(8) Uani 1 1 d . .
H23 H 0.6480 0.6803 0.2284 0.044 Uiso 1 1 calc R U
C24 C 0.6077(3) 0.4934(3) 0.22378(19) 0.0417(8) Uani 1 1 d . .
H24 H 0.5608 0.4984 0.2597 0.050 Uiso 1 1 calc R U
C25 C 0.6230(3) 0.3767(3) 0.19044(18) 0.0372(8) Uani 1 1 d . .
C26 C 0.6936(3) 0.3727(3) 0.13687(19) 0.0399(8) Uani 1 1 d . .
H26 H 0.7055 0.2954 0.1135 0.048 Uiso 1 1 calc R U
C27 C 0.7462(3) 0.4813(3) 0.11798(17) 0.0357(7) Uani 1 1 d . .
H27 H 0.7926 0.4761 0.0818 0.043 Uiso 1 1 calc R U
C28 C 0.5664(3) 0.2582(3) 0.2121(2) 0.0542(10) Uani 1 1 d . .
H28A H 0.5903 0.2463 0.2700 0.081 Uiso 1 1 calc R U
H28B H 0.5904 0.1859 0.1860 0.081 Uiso 1 1 calc R U
H28C H 0.4824 0.2668 0.1943 0.081 Uiso 1 1 calc R U

loop_
_atom_site_aniso_label
_atom_site_aniso_U_11
_atom_site_aniso_U_22
_atom_site_aniso_U_33
_atom_site_aniso_U_23
_atom_site_aniso_U_13
_atom_site_aniso_U_12
O2 0.0402(13) 0.0512(15) 0.0443(14) 0.0008(12) 0.0068(10) 0.0148(12)
N1 0.0254(12) 0.0326(15) 0.0255(13) 0.0004(11) 0.0068(10) 0.0024(11)
C2 0.0301(16) 0.046(2) 0.0293(17) 0.0052(15) 0.0089(13) 0.0053(15)
C3 0.0353(18) 0.061(2) 0.0372(19) -0.0058(17) -0.0004(14) -0.0042(16)
C4 0.0332(16) 0.0288(17) 0.0208(14) -0.0043(12) 0.0087(12) -0.0028(13)
C5 0.0320(15) 0.0268(17) 0.0252(15) -0.0001(12) 0.0081(12) 0.0033(13)
C6 0.0278(15) 0.0334(18) 0.0220(15) 0.0040(13) 0.0037(11) 0.0005(13)
C7 0.0266(15) 0.0305(18) 0.0251(15) 0.0007(12) 0.0056(11) -0.0008(13)
C8 0.0321(15) 0.0249(17) 0.0277(15) -0.0005(12) 0.0085(12) 0.0008(13)
C9 0.0285(15) 0.0373(19) 0.0214(15) 0.0052(13) 0.0060(11) 0.0016(13)
C10 0.0311(16) 0.045(2) 0.0331(17) 0.0021(15) 0.0091(13) 0.0044(15)
C11 0.0318(17) 0.060(3) 0.0384(19) 0.0047(17) 0.0151(14) 0.0079(16)
C12 0.0322(18) 0.065(3) 0.042(2) 0.0099(17) 0.0142(14) -0.0031(17)
C13 0.0350(17) 0.048(2) 0.0413(19) 0.0068(16) 0.0099(14) -0.0053(16)
C14 0.0278(15) 0.0385(19) 0.0272(16) 0.0052(14) 0.0054(12) -0.0028(14)
C15 0.0374(17) 0.0319(19) 0.0349(17) 0.0029(14) 0.0107(13) -0.0030(14)
C16 0.0385(17) 0.0218(17) 0.0277(16) -0.0046(12) 0.0096(13) -0.0036(13)
C17 0.0462(19) 0.0273(18) 0.0308(17) -0.0021(14) 0.0081(14) -0.0007(14)
C18 0.072(2) 0.038(2) 0.0269(18) 0.0013(15) 0.0024(16) 0.0029(18)
C19 0.086(3) 0.038(2) 0.0276(18) -0.0014(15) 0.0210(19) -0.0039(19)
C20 0.074(3) 0.046(2) 0.042(2) -0.0070(17) 0.0345(19) -0.0107(19)
C21 0.0425(18) 0.040(2) 0.0351(18) -0.0037(15) 0.0150(14) -0.0052(15)
C22 0.0266(15) 0.0338(18) 0.0256(15) -0.0022(13) 0.0069(12) -0.0037(13)
C23 0.0385(17) 0.038(2) 0.0379(18) -0.0063(15) 0.0183(14) -0.0019(15)
C24 0.0403(18) 0.047(2) 0.044(2) 0.0012(16) 0.0223(15) -0.0037(16)
C25 0.0387(18) 0.034(2) 0.0393(18) 0.0038(15) 0.0112(14) -0.0072(14)
C26 0.0478(19) 0.0310(19) 0.0435(19) -0.0074(15) 0.0165(15) -0.0066(15)
C27 0.0379(17) 0.040(2) 0.0343(18) -0.0076(15) 0.0180(14) -0.0072(15)
C28 0.058(2) 0.046(2) 0.063(2) 0.0066(19) 0.0243(19) -0.0098(18)

loop_
_atom_type_symbol
_atom_type_description
_atom_type_scat_dispersion_real
_atom_type_scat_dispersion_imag
_atom_type_scat_source
C C 0.0033 0.0016 'International Tables Vol C Tables 4.2.6.8 and 6.1.1.4'
H H 0.0000 0.0000 'International Tables Vol C Tables 4.2.6.8 and 6.1.1.4'
O O 0.0106 0.0060 'International Tables Vol C Tables 4.2.6.8 and 6.1.1.4'
N N 0.0061 0.0033 'International Tables Vol C Tables 4.2.6.8 and 6.1.1.4'

loop_
_geom_angle_atom_site_label_1
_geom_angle_atom_site_label_2
_geom_angle_atom_site_label_3
_geom_angle
C2 N1 C4 125.4(2)
C2 N1 C8 118.1(2)
C4 N1 C8 116.3(2)
O2 C2 N1 120.7(3)
O2 C2 C3 120.5(3)
N1 C2 C3 118.7(3)
C2 C3 H3A 109.5
C2 C3 H3B 109.5
H3A C3 H3B 109.5
C2 C3 H3C 109.5
H3A C3 H3C 109.5
H3B C3 H3C 109.5
C5 C4 N1 117.9(3)
C5 C4 C22 122.8(3)
N1 C4 C22 118.8(2)
C4 C5 C6 120.0(3)
C4 C5 H5 120.0
C6 C5 H5 120.0
C7 C6 C5 119.5(3)
C7 C6 C9 110.0(3)
C5 C6 C9 130.6(3)
C6 C7 C15 110.5(2)
C6 C7 C8 120.0(3)
C15 C7 C8 129.6(3)
N1 C8 C7 107.5(2)
N1 C8 C16 109.1(2)
C7 C8 C16 115.6(2)
N1 C8 H8 108.1
C7 C8 H8 108.1
C16 C8 H8 108.1
C10 C9 C14 120.7(3)
C10 C9 C6 131.7(3)
C14 C9 C6 107.6(2)
C9 C10 C11 119.2(3)
C9 C10 H10 120.4
C11 C10 H10 120.4
C10 C11 C12 120.9(3)
C10 C11 H11 119.5
C12 C11 H11 119.5
C13 C12 C11 119.4(3)
C13 C12 H12 120.3
C11 C12 H12 120.3
C14 C13 C12 120.3(3)
C14 C13 H13 119.8
C12 C13 H13 119.8
C13 C14 C9 119.4(3)
C13 C14 C15 131.9(3)
C9 C14 C15 108.7(2)
C7 C15 C14 103.3(2)
C7 C15 H15A 111.1
C14 C15 H15A 111.1
C7 C15 H15B 111.1
C14 C15 H15B 111.1
H15A C15 H15B 109.1
C17 C16 C21 119.0(3)
C17 C16 C8 122.3(3)
C21 C16 C8 118.4(3)
C16 C17 C18 120.3(3)
C16 C17 H17 119.8
C18 C17 H17 119.8
C19 C18 C17 119.6(3)
C19 C18 H18 120.2
C17 C18 H18 120.2
C20 C19 C18 120.2(3)
C20 C19 H19 119.9
C18 C19 H19 119.9
C19 C20 C21 120.1(3)
C19 C20 H20 120.0
C21 C20 H20 120.0
C20 C21 C16 120.8(3)
C20 C21 H21 119.6
C16 C21 H21 119.6
C27 C22 C23 117.6(3)
C27 C22 C4 121.7(2)
C23 C22 C4 120.6(3)
C24 C23 C22 120.4(3)
C24 C23 H23 119.8
C22 C23 H23 119.8
C25 C24 C23 121.8(3)
C25 C24 H24 119.1
C23 C24 H24 119.1
C24 C25 C26 117.6(3)
C24 C25 C28 121.1(3)
C26 C25 C28 121.3(3)
C27 C26 C25 121.0(3)
C27 C26 H26 119.5
C25 C26 H26 119.5
C26 C27 C22 121.6(3)
C26 C27 H27 119.2
C22 C27 H27 119.2
C25 C28 H28A 109.5
C25 C28 H28B 109.5
H28A C28 H28B 109.5
C25 C28 H28C 109.5
H28A C28 H28C 109.5
H28B C28 H28C 109.5

loop_
_geom_bond_atom_site_label_1
_geom_bond_atom_site_label_2
_geom_bond_distance
O2 C2 1.225(4)
N1 C2 1.373(4)
N1 C4 1.425(3)
N1 C8 1.482(3)
C2 C3 1.506(4)
C3 H3A 0.9600
C3 H3B 0.9600
C3 H3C 0.9600
C4 C5 1.338(4)
C4 C22 1.472(4)
C5 C6 1.450(4)
C5 H5 0.9300
C6 C7 1.347(4)
C6 C9 1.459(4)
C7 C15 1.489(4)
C7 C8 1.496(4)
C8 C16 1.526(4)
C8 H8 0.9800
C9 C10 1.376(4)
C9 C14 1.407(4)
C10 C11 1.378(4)
C10 H10 0.9300
C11 C12 1.398(5)
C11 H11 0.9300
C12 C13 1.384(4)
C12 H12 0.9300
C13 C14 1.376(4)
C13 H13 0.9300
C14 C15 1.504(4)
C15 H15A 0.9700
C15 H15B 0.9700
C16 C17 1.383(4)
C16 C21 1.385(4)
C17 C18 1.392(4)
C17 H17 0.9300
C18 C19 1.386(5)
C18 H18 0.9300
C19 C20 1.369(5)
C19 H19 0.9300
C20 C21 1.380(4)
C20 H20 0.9300
C21 H21 0.9300
C22 C27 1.388(4)
C22 C23 1.398(4)
C23 C24 1.383(4)
C23 H23 0.9300
C24 C25 1.382(4)
C24 H24 0.9300
C25 C26 1.392(4)
C25 C28 1.503(4)
C26 C27 1.377(4)
C26 H26 0.9300
C27 H27 0.9300
C28 H28A 0.9600
C28 H28B 0.9600
C28 H28C 0.9600
